data_1516326
loop_
_publ_author_name
'Kim, Yea Rin'
'Cho, Seungyoon'
'Lee, Phil Ho'

_publ_section_title
;
 Metal-Free Azaphosphaannulation of Phosphonamides through Intramolecular
 Oxidative C-N Bond Formation.
;
_journal_issue 11
_journal_name_full 'Organic letters'
_journal_page_first 3098
_journal_page_last 3101
_journal_paper_doi 10.1021/ol501207w
_journal_volume 16
_journal_year 2014
_chemical_formula_sum 'C10 H12 N O3 P'
_chemical_formula_weight 225.18
_chemical_name_systematic
; 
 ? 
;
_space_group_IT_number 14
_symmetry_cell_setting monoclinic
_symmetry_space_group_name_Hall '-P 2ybc'
_symmetry_space_group_name_H-M 'P 1 21/c 1'
_atom_sites_solution_hydrogens geom
_atom_sites_solution_primary direct
_atom_sites_solution_secondary difmap
_audit_creation_method SHELXL-97
_cell_angle_alpha 90.00
_cell_angle_beta 90.90(3)
_cell_angle_gamma 90.00
_cell_formula_units_Z 4
_cell_length_a 7.2030(14)
_cell_length_b 8.5010(17)
_cell_length_c 17.051(3)
_cell_measurement_reflns_used 1895
_cell_measurement_temperature 170(2)
_cell_measurement_theta_max 27.70
_cell_measurement_theta_min 2.39
_cell_volume 1044.0(3)
_computing_cell_refinement 'Bruker SMART'
_computing_data_collection 'Bruker SMART'
_computing_data_reduction 'Bruker SAINT'
_computing_molecular_graphics 'Bruker SHELXTL'
_computing_publication_material 'Bruker SHELXTL'
_computing_structure_refinement 'SHELXL-97 (Sheldrick, 2008)'
_computing_structure_solution 'SHELXS-97 (Sheldrick, 2008)'
_diffrn_ambient_temperature 170(2)
_diffrn_measured_fraction_theta_full 0.998
_diffrn_measured_fraction_theta_max 0.998
_diffrn_measurement_device_type 'CCD area detector'
_diffrn_measurement_method 'phi and omega scans'
_diffrn_radiation_monochromator graphite
_diffrn_radiation_source 'fine-focus sealed tube'
_diffrn_radiation_type MoK\a
_diffrn_radiation_wavelength 0.71073
_diffrn_reflns_av_R_equivalents 0.0590
_diffrn_reflns_av_unetI/netI 0.0696
_diffrn_reflns_limit_h_max 8
_diffrn_reflns_limit_h_min -6
_diffrn_reflns_limit_k_max 9
_diffrn_reflns_limit_k_min -10
_diffrn_reflns_limit_l_max 17
_diffrn_reflns_limit_l_min -21
_diffrn_reflns_number 5691
_diffrn_reflns_theta_full 26.00
_diffrn_reflns_theta_max 26.00
_diffrn_reflns_theta_min 2.39
_exptl_absorpt_coefficient_mu 0.249
_exptl_absorpt_correction_T_max 0.9901
_exptl_absorpt_correction_T_min 0.9519
_exptl_absorpt_correction_type multi-scan
_exptl_absorpt_process_details '(SADABS; Bruker, 1997)'
_exptl_crystal_colour colorless
_exptl_crystal_density_diffrn 1.433
_exptl_crystal_density_method 'not measured'
_exptl_crystal_description block
_exptl_crystal_F_000 472
_exptl_crystal_size_max 0.20
_exptl_crystal_size_mid 0.16
_exptl_crystal_size_min 0.04
_refine_diff_density_max 0.321
_refine_diff_density_min -0.280
_refine_diff_density_rms 0.070
_refine_ls_extinction_method none
_refine_ls_goodness_of_fit_ref 1.072
_refine_ls_hydrogen_treatment mixed
_refine_ls_matrix_type full
_refine_ls_number_parameters 141
_refine_ls_number_reflns 2050
_refine_ls_number_restraints 1
_refine_ls_restrained_S_all 1.071
_refine_ls_R_factor_all 0.0497
_refine_ls_R_factor_gt 0.0441
_refine_ls_shift/su_max 0.000
_refine_ls_shift/su_mean 0.000
_refine_ls_structure_factor_coef Fsqd
_refine_ls_weighting_details 'calc w=1/[\s^2^(Fo^2^)+(0.0617P)^2^+0.1808P] where P=(Fo^2^+2Fc^2^)/3'
_refine_ls_weighting_scheme calc
_refine_ls_wR_factor_gt 0.1201
_refine_ls_wR_factor_ref 0.1230
_reflns_number_gt 1765
_reflns_number_total 2050
_reflns_threshold_expression >2sigma(I)
_cod_data_source_file ol501207w_si_002.cif
_cod_data_source_block ye172sadp21c
_cod_depositor_comments
;
The following automatic conversions were performed:

'_symmetry_cell_setting' value 'Monoclinic' changed to 'monoclinic'
according to
/usr/data/users/saulius/crontab/automatic-downloads/rss-feeds/ACS/lib/dictionaries/cif_core.dic
dictionary named 'cif_core.dic' version 2.4.2 from 2011-04-26.

Automatic conversion script
Id: cif_fix_values 2281 2013-09-26 08:29:07Z andrius 

 Adding full bibliography for 1516325--1516326.cif.
;
_cod_original_cell_volume 1043.9(4)
_cod_original_sg_symbol_H-M P2(1)/c
_cod_database_code 1516326

loop_
_symmetry_equiv_pos_as_xyz
'x, y, z'
'-x, y+1/2, -z+1/2'
'-x, -y, -z'
'x, -y-1/2, z-1/2'

loop_
_atom_site_label
_atom_site_type_symbol
_atom_site_fract_x
_atom_site_fract_y
_atom_site_fract_z
_atom_site_U_iso_or_equiv
_atom_site_adp_type
_atom_site_occupancy
_atom_site_symmetry_multiplicity
_atom_site_calc_flag
_atom_site_refinement_flags
P1 P 0.37962(7) 0.83117(5) 0.07830(3) 0.0213(2) Uani 1 1 d .
N1 N 0.3029(2) 0.85107(18) -0.01414(9) 0.0246(4) Uani 1 1 d D
H1N H 0.326(3) 0.9332(16) -0.0417(11) 0.037 Uiso 1 1 d D
O1 O 0.2052(2) 0.70164(17) -0.11994(8) 0.0329(4) Uani 1 1 d .
O2 O 0.57164(19) 0.88374(15) 0.09435(7) 0.0266(3) Uani 1 1 d .
O3 O 0.24639(19) 0.92526(15) 0.13356(8) 0.0277(3) Uani 1 1 d .
C1 C 0.3320(3) 0.6255(2) 0.08021(11) 0.0214(4) Uani 1 1 d .
C2 C 0.3615(3) 0.5168(2) 0.14036(11) 0.0246(4) Uani 1 1 d .
C3 C 0.3142(3) 0.3612(2) 0.12340(12) 0.0284(5) Uani 1 1 d .
H3 H 0.3292 0.2837 0.1631 0.034 Uiso 1 1 calc R
C4 C 0.2455(3) 0.3163(2) 0.04980(13) 0.0297(5) Uani 1 1 d .
H4 H 0.2149 0.2092 0.0405 0.036 Uiso 1 1 calc R
C5 C 0.2211(3) 0.4253(2) -0.01002(12) 0.0268(5) Uani 1 1 d .
H5 H 0.1757 0.3945 -0.0603 0.032 Uiso 1 1 calc R
C6 C 0.2652(2) 0.5798(2) 0.00622(10) 0.0214(4) Uani 1 1 d .
C7 C 0.2516(3) 0.7121(2) -0.05143(11) 0.0233(4) Uani 1 1 d .
C8 C 0.4439(3) 0.5636(3) 0.21831(12) 0.0358(5) Uani 1 1 d .
H8A H 0.5797 0.5605 0.2157 0.054 Uiso 1 1 calc R
H8B H 0.4021 0.4904 0.2588 0.054 Uiso 1 1 calc R
H8C H 0.4039 0.6705 0.2314 0.054 Uiso 1 1 calc R
C9 C 0.0439(3) 0.9070(3) 0.13221(12) 0.0344(5) Uani 1 1 d .
H9A H 0.0041 0.8592 0.0817 0.041 Uiso 1 1 calc R
H9B H -0.0151 1.0118 0.1361 0.041 Uiso 1 1 calc R
C10 C -0.0195(4) 0.8058(3) 0.19819(15) 0.0483(7) Uani 1 1 d .
H10A H 0.0305 0.6994 0.1920 0.072 Uiso 1 1 calc R
H10B H -0.1554 0.8015 0.1978 0.072 Uiso 1 1 calc R
H10C H 0.0250 0.8501 0.2481 0.072 Uiso 1 1 calc R

loop_
_atom_site_aniso_label
_atom_site_aniso_U_11
_atom_site_aniso_U_22
_atom_site_aniso_U_33
_atom_site_aniso_U_23
_atom_site_aniso_U_13
_atom_site_aniso_U_12
P1 0.0250(3) 0.0197(3) 0.0191(3) 0.00184(17) -0.0035(2) -0.00225(19)
N1 0.0297(9) 0.0230(8) 0.0210(9) 0.0052(6) -0.0047(7) -0.0032(7)
O1 0.0390(9) 0.0388(8) 0.0207(8) 0.0013(6) -0.0080(6) -0.0034(7)
O2 0.0286(8) 0.0252(7) 0.0258(7) 0.0028(6) -0.0046(6) -0.0050(6)
O3 0.0287(8) 0.0266(7) 0.0276(8) -0.0041(5) -0.0036(6) 0.0001(6)
C1 0.0205(9) 0.0212(9) 0.0225(10) 0.0017(7) 0.0008(7) -0.0018(8)
C2 0.0220(10) 0.0275(10) 0.0241(10) 0.0055(8) -0.0007(8) 0.0018(8)
C3 0.0293(11) 0.0241(10) 0.0319(11) 0.0074(8) 0.0055(9) 0.0006(8)
C4 0.0290(11) 0.0209(10) 0.0393(12) -0.0007(8) 0.0042(9) -0.0035(8)
C5 0.0249(10) 0.0278(10) 0.0277(11) -0.0058(8) 0.0002(8) -0.0027(8)
C6 0.0176(9) 0.0245(9) 0.0219(10) 0.0002(7) -0.0002(7) -0.0005(7)
C7 0.0198(10) 0.0283(10) 0.0219(10) 0.0000(8) -0.0013(8) -0.0009(8)
C8 0.0454(14) 0.0346(11) 0.0271(11) 0.0097(9) -0.0082(9) -0.0041(10)
C9 0.0292(12) 0.0420(13) 0.0320(12) -0.0042(10) -0.0018(9) 0.0056(10)
C10 0.0349(13) 0.0722(18) 0.0379(14) 0.0070(12) 0.0034(11) 0.0011(12)

loop_
_atom_type_symbol
_atom_type_description
_atom_type_scat_dispersion_real
_atom_type_scat_dispersion_imag
_atom_type_scat_source
C C 0.0033 0.0016 'International Tables Vol C Tables 4.2.6.8 and 6.1.1.4'
H H 0.0000 0.0000 'International Tables Vol C Tables 4.2.6.8 and 6.1.1.4'
N N 0.0061 0.0033 'International Tables Vol C Tables 4.2.6.8 and 6.1.1.4'
O O 0.0106 0.0060 'International Tables Vol C Tables 4.2.6.8 and 6.1.1.4'
P P 0.1023 0.0942 'International Tables Vol C Tables 4.2.6.8 and 6.1.1.4'

loop_
_geom_angle_atom_site_label_1
_geom_angle_atom_site_label_2
_geom_angle_atom_site_label_3
_geom_angle
O2 P1 O3 108.29(8)
O2 P1 N1 116.07(9)
O3 P1 N1 108.52(8)
O2 P1 C1 118.29(8)
O3 P1 C1 111.62(8)
N1 P1 C1 93.20(8)
C7 N1 P1 115.32(13)
C7 N1 H1N 119.6(15)
P1 N1 H1N 122.2(16)
C9 O3 P1 123.53(12)
C2 C1 C6 121.75(17)
C2 C1 P1 129.53(15)
C6 C1 P1 108.63(13)
C1 C2 C3 116.23(18)
C1 C2 C8 121.97(17)
C3 C2 C8 121.78(18)
C2 C3 C4 121.87(18)
C2 C3 H3 119.1
C4 C3 H3 119.1
C5 C4 C3 121.19(18)
C5 C4 H4 119.4
C3 C4 H4 119.4
C6 C5 C4 117.55(18)
C6 C5 H5 121.2
C4 C5 H5 121.2
C5 C6 C1 121.38(17)
C5 C6 C7 124.89(17)
C1 C6 C7 113.71(16)
O1 C7 N1 124.80(18)
O1 C7 C6 126.26(18)
N1 C7 C6 108.93(16)
C2 C8 H8A 109.5
C2 C8 H8B 109.5
H8A C8 H8B 109.5
C2 C8 H8C 109.5
H8A C8 H8C 109.5
H8B C8 H8C 109.5
O3 C9 C10 111.40(18)
O3 C9 H9A 109.3
C10 C9 H9A 109.3
O3 C9 H9B 109.3
C10 C9 H9B 109.3
H9A C9 H9B 108.0
C9 C10 H10A 109.5
C9 C10 H10B 109.5
H10A C10 H10B 109.5
C9 C10 H10C 109.5
H10A C10 H10C 109.5
H10B C10 H10C 109.5

loop_
_geom_bond_atom_site_label_1
_geom_bond_atom_site_label_2
_geom_bond_distance
P1 O2 1.4750(14)
P1 O3 1.5738(15)
P1 N1 1.6706(17)
P1 C1 1.7825(19)
N1 C7 1.389(2)
N1 H1N 0.860(2)
O1 C7 1.213(2)
O3 C9 1.467(2)
C1 C2 1.394(3)
C1 C6 1.398(3)
C2 C3 1.395(3)
C2 C8 1.501(3)
C3 C4 1.395(3)
C3 H3 0.9500
C4 C5 1.387(3)
C4 H4 0.9500
C5 C6 1.378(3)
C5 H5 0.9500
C6 C7 1.496(3)
C8 H8A 0.9800
C8 H8B 0.9800
C8 H8C 0.9800
C9 C10 1.493(3)
C9 H9A 0.9900
C9 H9B 0.9900
C10 H10A 0.9800
C10 H10B 0.9800
C10 H10C 0.9800

loop_
_geom_torsion_atom_site_label_1
_geom_torsion_atom_site_label_2
_geom_torsion_atom_site_label_3
_geom_torsion_atom_site_label_4
_geom_torsion
O2 P1 N1 C7 119.26(15)
O3 P1 N1 C7 -118.57(15)
C1 P1 N1 C7 -4.50(16)
O2 P1 O3 C9 178.16(14)
N1 P1 O3 C9 51.36(16)
C1 P1 O3 C9 -49.94(17)
O2 P1 C1 C2 57.1(2)
O3 P1 C1 C2 -69.5(2)
N1 P1 C1 C2 179.12(19)
O2 P1 C1 C6 -119.34(14)
O3 P1 C1 C6 114.04(13)
N1 P1 C1 C6 2.67(15)
C6 C1 C2 C3 -2.2(3)
P1 C1 C2 C3 -178.27(15)
C6 C1 C2 C8 176.26(18)
P1 C1 C2 C8 0.2(3)
C1 C2 C3 C4 1.5(3)
C8 C2 C3 C4 -177.01(19)
C2 C3 C4 C5 0.0(3)
C3 C4 C5 C6 -0.8(3)
C4 C5 C6 C1 0.0(3)
C4 C5 C6 C7 178.61(17)
C2 C1 C6 C5 1.5(3)
P1 C1 C6 C5 178.32(15)
C2 C1 C6 C7 -177.20(17)
P1 C1 C6 C7 -0.4(2)
P1 N1 C7 O1 -174.56(17)
P1 N1 C7 C6 4.8(2)
C5 C6 C7 O1 -2.0(3)
C1 C6 C7 O1 176.72(19)
C5 C6 C7 N1 178.66(18)
C1 C6 C7 N1 -2.6(2)
P1 O3 C9 C10 101.38(19)
